data_2008953
loop_
_publ_author_name
'Lashgari, Kianosh'
'Norrestam, Rolf'
'\%Akermark, Bj\"orn'

_publ_section_title
;
 Bis(2,2'-bipyridine)(pyridine-2-carboxylate)ruthenium(II)
 hexafluorophosphate at 173K
;
_journal_issue 9
_journal_name_full 'Acta Crystallographica Section C'
_journal_page_first IUC9900108
_journal_paper_doi 10.1107/S0108270199098881
_journal_volume 55
_journal_year 1999
_chemical_formula_iupac '[Ru (C6 H4 O2) (C10 H8 N2)2] P1 F6'
_chemical_formula_moiety 'C26 H20 N5 O2 Ru1 1+, P1 F6 1-'
_chemical_formula_sum 'C26 H20 F6 N5 O2 P Ru'
_chemical_formula_weight 680.51
_chemical_name_common
;
[bis(2,2'-bipyridine)(pyridine-2-carboxylato)ruthenium(II)]
 hexafluorophosphate
;
_chemical_name_systematic
;
[bis(2,2'-bipyridine)(pyridine-2-carboxylato)ruthenium(II)]
 hexafluorophosphate
;
_space_group_IT_number 14
_symmetry_cell_setting monoclinic
_symmetry_space_group_name_Hall '-P 2yn'
_symmetry_space_group_name_H-M 'P 1 21/n 1'
_cell_angle_alpha 90.00
_cell_angle_beta 107.67(5)
_cell_angle_gamma 90.00
_cell_formula_units_Z 4
_cell_length_a 14.373(7)
_cell_length_b 11.078(7)
_cell_length_c 16.788(8)
_cell_measurement_reflns_used 22
_cell_measurement_temperature 173(2)
_cell_measurement_theta_max 24.530
_cell_measurement_theta_min 18.039
_cell_volume 2547(2)
_computing_cell_refinement 'DIF4 (Stoe & Cie, 1985)'
_computing_data_collection 'DIF4 (Stoe & Cie, 1985)'
_computing_data_reduction 'REDU4 (Stoe & Cie, 1985)'
_computing_publication_material 'PLATON98 (Spek, 1990)'
_computing_structure_refinement 'SHELXL97 (Sheldrick, 1997)'
_computing_structure_solution 'SHELXS86 (Sheldrick, 1985)'
_diffrn_ambient_temperature 173(2)
_diffrn_measured_fraction_theta_full 0.921
_diffrn_measured_fraction_theta_max 0.921
_diffrn_measurement_device_type
;
 STOE 4-circle diffractometer
;
_diffrn_measurement_method \w-2\q
_diffrn_radiation_monochromator graphite
_diffrn_radiation_source 'fine-focus sealed tube'
_diffrn_radiation_type MoK\a
_diffrn_radiation_wavelength 0.71073
_diffrn_reflns_av_R_equivalents 0.021
_diffrn_reflns_av_sigmaI/netI 0.0310
_diffrn_reflns_limit_h_max 17
_diffrn_reflns_limit_h_min -17
_diffrn_reflns_limit_k_max 13
_diffrn_reflns_limit_k_min -1
_diffrn_reflns_limit_l_max 20
_diffrn_reflns_limit_l_min -1
_diffrn_reflns_number 8171
_diffrn_reflns_theta_full 30.03
_diffrn_reflns_theta_max 30.03
_diffrn_reflns_theta_min 1.64
_diffrn_standards_decay_% 10
_diffrn_standards_interval_time 360
_diffrn_standards_number 3
_exptl_absorpt_coefficient_mu 0.759
_exptl_absorpt_correction_T_max 0.919
_exptl_absorpt_correction_T_min 0.806
_exptl_absorpt_correction_type numerical
_exptl_absorpt_process_details '(X-RED; Stoe & Cie, 1997)'
_exptl_crystal_colour red
_exptl_crystal_density_diffrn 1.775
_exptl_crystal_density_method 'not measured'
_exptl_crystal_description 'thin flake'
_exptl_crystal_F_000 1360
_exptl_crystal_size_max 0.65
_exptl_crystal_size_mid 0.36
_exptl_crystal_size_min 0.08
_refine_diff_density_max 1.399
_refine_diff_density_min -1.194
_refine_ls_extinction_method none
_refine_ls_goodness_of_fit_ref 1.001
_refine_ls_hydrogen_treatment constr
_refine_ls_matrix_type full
_refine_ls_number_parameters 370
_refine_ls_number_reflns 6867
_refine_ls_number_restraints 0
_refine_ls_restrained_S_all 1.001
_refine_ls_R_factor_all 0.062
_refine_ls_R_factor_gt 0.036
_refine_ls_shift/su_max 0.001
_refine_ls_shift/su_mean 0.000
_refine_ls_structure_factor_coef Fsqd
_refine_ls_weighting_details 'calc w = 1/[\s^2^(Fo^2^)+(0.0567P)^2^+3.8959P] where P = (Fo^2^+2Fc^2^)/3'
_refine_ls_weighting_scheme calc
_refine_ls_wR_factor_ref 0.105
_reflns_number_gt 5097
_reflns_number_total 6867
_reflns_threshold_expression I>2\s(I)
_cod_data_source_file qa0150.cif
_cod_data_source_block QA0150
_cod_depositor_comments
;
The following automatic conversions were performed:

'_exptl_absorpt_correction_type' value 'Numerical' changed to
'numerical' according to
/home/saulius/struct/CIF-dictionaries/cif_core.dic dictionary named
'cif_core.dic' version 2.4.1 from 2010-06-29.

Automatic conversion script
Id: cif_fix_values 1715 2011-07-08 13:25:40Z adriana 
;
_cod_original_sg_symbol_H-M 'P 21/n'
_cod_original_formula_sum 'C26 H20 F6 N5 O2 P1 Ru1'
_cod_database_code 2008953

loop_
_symmetry_equiv_pos_as_xyz
'x, y, z'
'-x+1/2, y+1/2, -z+1/2'
'-x, -y, -z'
'x-1/2, -y-1/2, z-1/2'

loop_
_atom_site_label
_atom_site_fract_x
_atom_site_fract_y
_atom_site_fract_z
_atom_site_U_iso_or_equiv
_atom_site_adp_type
_atom_site_calc_flag
_atom_site_refinement_flags
_atom_site_occupancy
_atom_site_disorder_assembly
_atom_site_disorder_group
_atom_site_type_symbol
Ru1 0.267007(14) 0.008616(18) 0.115398(12) 0.01662(7) Uani d . 1 . . Ru
P1 0.73637(7) 0.01010(10) 0.37607(6) 0.0395(2) Uani d . 1 . . P
F1 0.7340(2) 0.1195(3) 0.4370(2) 0.0771(9) Uani d . 1 . . F
F2 0.7405(3) -0.0990(4) 0.3174(2) 0.0954(12) Uani d . 1 . . F
F3 0.6233(2) 0.0212(4) 0.3374(3) 0.1090(14) Uani d . 1 . . F
F4 0.8498(2) 0.0071(4) 0.4139(4) 0.143(2) Uani d . 1 . . F
F5 0.7200(5) -0.0817(3) 0.4407(2) 0.136(2) Uani d . 1 . . F
F6 0.7506(4) 0.1045(5) 0.3111(3) 0.1353(18) Uani d . 1 . . F
N1 0.32232(16) -0.0081(2) 0.24354(14) 0.0187(4) Uani d . 1 . . N
C2 0.26556(19) 0.0437(3) 0.28571(16) 0.0203(5) Uani d . 1 . . C
C3 0.2882(2) 0.0362(3) 0.37159(18) 0.0260(6) Uani d . 1 . . C
H3 0.2462 0.0708 0.3994 0.034 Uiso calc R 1 . . H
C4 0.3732(2) -0.0227(3) 0.41690(18) 0.0292(6) Uani d . 1 . . C
H4 0.3905 -0.0287 0.4760 0.038 Uiso calc R 1 . . H
C5 0.4321(2) -0.0723(3) 0.37385(19) 0.0277(6) Uani d . 1 . . C
H5 0.4915 -0.1111 0.4035 0.036 Uiso calc R 1 . . H
C6 0.40443(19) -0.0653(3) 0.28792(18) 0.0234(5) Uani d . 1 . . C
H6 0.4445 -0.1021 0.2590 0.030 Uiso calc R 1 . . H
C7 0.1783(2) 0.1139(3) 0.23238(17) 0.0236(5) Uani d . 1 . . C
O8 0.17192(14) 0.12113(18) 0.15484(12) 0.0226(4) Uani d . 1 . . O
O9 0.12222(16) 0.1603(2) 0.26584(14) 0.0344(5) Uani d . 1 . . O
N21 0.19650(16) 0.0171(2) -0.01061(14) 0.0196(4) Uani d . 1 . . N
C22 0.12022(19) -0.0605(3) -0.03955(16) 0.0205(5) Uani d . 1 . . C
C23 0.0735(2) -0.0755(3) -0.12451(18) 0.0282(6) Uani d . 1 . . C
H23 0.0207 -0.1305 -0.1433 0.037 Uiso calc R 1 . . H
C24 0.1051(2) -0.0095(3) -0.18126(19) 0.0327(7) Uani d . 1 . . C
H24 0.0757 -0.0207 -0.2396 0.043 Uiso calc R 1 . . H
C25 0.1799(2) 0.0731(3) -0.15205(19) 0.0312(6) Uani d . 1 . . C
H25 0.2009 0.1219 -0.1899 0.041 Uiso calc R 1 . . H
C26 0.2238(2) 0.0834(3) -0.06682(18) 0.0248(6) Uani d . 1 . . C
H26 0.2755 0.1397 -0.0471 0.032 Uiso calc R 1 . . H
N21' 0.15930(15) -0.1203(2) 0.10309(14) 0.0189(4) Uani d . 1 . . N
C22' 0.09308(19) -0.1269(2) 0.02599(16) 0.0201(5) Uani d . 1 . . C
C23' 0.00545(19) -0.1887(3) 0.01160(17) 0.0233(5) Uani d . 1 . . C
H23' -0.0401 -0.1909 -0.0429 0.030 Uiso calc R 1 . . H
C24' -0.0150(2) -0.2471(3) 0.07756(19) 0.0251(6) Uani d . 1 . . C
H24' -0.0748 -0.2891 0.0691 0.033 Uiso calc R 1 . . H
C25' 0.0533(2) -0.2428(3) 0.15545(18) 0.0239(5) Uani d . 1 . . C
H25' 0.0417 -0.2832 0.2014 0.031 Uiso calc R 1 . . H
C26' 0.1391(2) -0.1790(2) 0.16612(17) 0.0213(5) Uani d . 1 . . C
H26' 0.1857 -0.1765 0.2202 0.028 Uiso calc R 1 . . H
N31 0.37594(17) -0.0892(2) 0.09280(14) 0.0210(4) Uani d . 1 . . N
C32 0.4635(2) -0.0308(3) 0.11060(18) 0.0255(6) Uani d . 1 . . C
C33 0.5479(2) -0.0925(3) 0.1127(2) 0.0386(8) Uani d . 1 . . C
H33 0.6089 -0.0517 0.1279 0.050 Uiso calc R 1 . . H
C34 0.5430(3) -0.2137(4) 0.0926(3) 0.0468(10) Uani d . 1 . . C
H34 0.6006 -0.2574 0.0949 0.061 Uiso calc R 1 . . H
C35 0.4533(3) -0.2709(3) 0.0692(2) 0.0414(8) Uani d . 1 . . C
H35 0.4480 -0.3533 0.0526 0.054 Uiso calc R 1 . . H
C36 0.3714(2) -0.2063(3) 0.0704(2) 0.0299(6) Uani d . 1 . . C
H36 0.3099 -0.2458 0.0548 0.039 Uiso calc R 1 . . H
N31' 0.36773(16) 0.1400(2) 0.11984(14) 0.0214(5) Uani d . 1 . . N
C32' 0.4585(2) 0.0999(3) 0.12403(17) 0.0246(6) Uani d . 1 . . C
C33' 0.5356(2) 0.1801(3) 0.1351(2) 0.0365(8) Uani d . 1 . . C
H33' 0.5993 0.1510 0.1402 0.047 Uiso calc R 1 . . H
C34' 0.5192(3) 0.3020(3) 0.1388(2) 0.0408(8) Uani d . 1 . . C
H34' 0.5717 0.3575 0.1469 0.053 Uiso calc R 1 . . H
C35' 0.4262(3) 0.3432(3) 0.1307(2) 0.0372(7) Uani d . 1 . . C
H35' 0.4133 0.4272 0.1311 0.048 Uiso calc R 1 . . H
C36' 0.3522(2) 0.2600(3) 0.12194(18) 0.0271(6) Uani d . 1 . . C
H36' 0.2884 0.2881 0.1173 0.035 Uiso calc R 1 . . H

loop_
_atom_site_aniso_label
_atom_site_aniso_U_11
_atom_site_aniso_U_22
_atom_site_aniso_U_33
_atom_site_aniso_U_12
_atom_site_aniso_U_13
_atom_site_aniso_U_23
Ru1 0.01214(10) 0.02258(11) 0.01474(10) -0.00218(8) 0.00347(6) 0.00043(8)
P1 0.0287(4) 0.0583(6) 0.0336(5) 0.0063(4) 0.0126(3) -0.0043(4)
F1 0.0694(19) 0.0647(18) 0.102(2) 0.0189(15) 0.0327(17) -0.0263(17)
F2 0.091(2) 0.123(3) 0.092(2) -0.033(2) 0.058(2) -0.066(2)
F3 0.0351(16) 0.122(3) 0.158(4) -0.0047(17) 0.013(2) -0.011(3)
F4 0.0424(17) 0.126(3) 0.222(5) 0.0338(19) -0.016(2) -0.100(3)
F5 0.297(7) 0.070(2) 0.071(2) 0.036(3) 0.100(3) 0.0197(18)
F6 0.171(4) 0.152(4) 0.107(3) -0.046(4) 0.077(3) 0.022(3)
N1 0.0147(9) 0.0227(11) 0.0175(10) -0.0039(8) 0.0028(7) 0.0000(8)
C2 0.0174(12) 0.0249(12) 0.0182(12) -0.0031(9) 0.0047(9) -0.0024(9)
C3 0.0286(14) 0.0289(14) 0.0215(14) -0.0027(11) 0.0090(11) -0.0020(10)
C4 0.0338(16) 0.0341(16) 0.0170(13) -0.0037(12) 0.0038(11) 0.0031(11)
C5 0.0241(14) 0.0300(15) 0.0245(14) -0.0002(11) 0.0007(11) 0.0072(11)
C6 0.0176(12) 0.0268(14) 0.0240(14) -0.0007(10) 0.0034(10) 0.0013(10)
C7 0.0192(13) 0.0291(14) 0.0215(13) -0.0003(10) 0.0049(10) -0.0032(10)
O8 0.0181(9) 0.0278(10) 0.0212(10) 0.0035(7) 0.0051(7) 0.0003(7)
O9 0.0253(11) 0.0489(14) 0.0292(12) 0.0078(10) 0.0086(9) -0.0081(10)
N21 0.0154(10) 0.0266(11) 0.0171(10) -0.0003(8) 0.0052(7) 0.0012(8)
C22 0.0163(12) 0.0271(13) 0.0170(12) -0.0008(10) 0.0034(9) -0.0016(10)
C23 0.0236(14) 0.0369(16) 0.0214(14) -0.0015(11) 0.0025(10) -0.0043(11)
C24 0.0304(15) 0.0485(19) 0.0174(13) -0.0009(14) 0.0045(10) -0.0004(12)
C25 0.0268(15) 0.0459(18) 0.0231(15) 0.0015(13) 0.0110(11) 0.0066(12)
C26 0.0177(12) 0.0360(15) 0.0223(14) -0.0008(10) 0.0085(10) 0.0035(11)
N21' 0.0147(10) 0.0231(11) 0.0181(11) -0.0021(8) 0.0038(8) -0.0004(8)
C22' 0.0161(12) 0.0243(12) 0.0182(12) -0.0002(9) 0.0026(9) -0.0005(9)
C23' 0.0178(12) 0.0253(13) 0.0241(15) -0.0027(10) 0.0022(10) -0.0033(10)
C24' 0.0181(13) 0.0245(13) 0.0330(15) -0.0033(10) 0.0079(11) -0.0026(11)
C25' 0.0246(14) 0.0231(13) 0.0262(14) -0.0034(10) 0.0109(11) 0.0013(10)
C26' 0.0207(13) 0.0240(13) 0.0185(12) -0.0024(10) 0.0052(9) 0.0008(9)
N31 0.0191(11) 0.0278(12) 0.0179(11) 0.0009(8) 0.0081(8) 0.0027(8)
C32 0.0196(13) 0.0380(16) 0.0208(13) 0.0005(11) 0.0089(10) 0.0016(11)
C33 0.0222(15) 0.051(2) 0.046(2) 0.0036(14) 0.0162(14) 0.0048(16)
C34 0.038(2) 0.050(2) 0.063(3) 0.0160(16) 0.0315(18) 0.0105(19)
C35 0.053(2) 0.0317(17) 0.053(2) 0.0096(15) 0.0356(19) 0.0059(15)
C36 0.0340(16) 0.0296(15) 0.0312(16) -0.0016(12) 0.0175(13) 0.0005(12)
N31' 0.0169(10) 0.0288(12) 0.0177(11) -0.0068(8) 0.0040(8) 0.0009(8)
C32' 0.0179(13) 0.0369(15) 0.0197(13) -0.0055(11) 0.0066(10) -0.0005(11)
C33' 0.0243(15) 0.053(2) 0.0356(18) -0.0155(14) 0.0136(13) -0.0074(15)
C34' 0.0397(19) 0.046(2) 0.0400(19) -0.0254(15) 0.0170(15) -0.0081(15)
C35' 0.046(2) 0.0303(16) 0.0368(18) -0.0144(14) 0.0143(15) -0.0006(13)
C36' 0.0281(15) 0.0277(14) 0.0237(14) -0.0032(11) 0.0054(11) 0.0012(11)

loop_
_atom_type_symbol
_atom_type_description
_atom_type_scat_dispersion_real
_atom_type_scat_dispersion_imag
_atom_type_scat_source
Ru Ru -1.2594 0.8363 'International Tables Vol C Tables 4.2.6.8 and 6.1.1.4'
O O 0.0106 0.0060 'International Tables Vol C Tables 4.2.6.8 and 6.1.1.4'
N N 0.0061 0.0033 'International Tables Vol C Tables 4.2.6.8 and 6.1.1.4'
C C 0.0033 0.0016 'International Tables Vol C Tables 4.2.6.8 and 6.1.1.4'
H H 0.0000 0.0000 'International Tables Vol C Tables 4.2.6.8 and 6.1.1.4'
P P 0.1023 0.0942 'International Tables Vol C Tables 4.2.6.8 and 6.1.1.4'
F F 0.0171 0.0103 'International Tables Vol C Tables 4.2.6.8 and 6.1.1.4'

loop_
_geom_angle_atom_site_label_1
_geom_angle_atom_site_label_2
_geom_angle_atom_site_label_3
_geom_angle
_geom_angle_publ_flag
N1 Ru1 O8 78.82(9) yes
N21 Ru1 N21' 78.95(10) yes
N31 Ru1 N31' 78.99(10) yes
N31 Ru1 N21 89.97(10) no
N31' Ru1 N21 97.35(10) no
N31 Ru1 N1 94.13(10) no
N31' Ru1 N1 88.93(9) no
N21 Ru1 N1 173.07(8) no
N31 Ru1 N21' 102.04(10) no
N31' Ru1 N21' 176.13(9) no
N1 Ru1 N21' 94.71(9) no
N31 Ru1 O8 170.91(9) no
N31' Ru1 O8 95.02(10) no
N21 Ru1 O8 97.63(9) no
N21' Ru1 O8 84.39(9) no
F5 P1 F3 89.0(3) no
F5 P1 F4 93.6(3) no
F3 P1 F4 176.6(3) no
F5 P1 F6 178.5(3) no
F3 P1 F6 89.8(3) no
F4 P1 F6 87.5(3) no
F5 P1 F2 88.7(2) no
F3 P1 F2 91.9(2) no
F4 P1 F2 90.3(2) no
F6 P1 F2 92.2(3) no
F5 P1 F1 90.7(2) no
F3 P1 F1 89.1(2) no
F4 P1 F1 88.72(19) no
F6 P1 F1 88.4(2) no
F2 P1 F1 178.8(2) no
C6 N1 C2 118.3(2) no
C6 N1 Ru1 127.9(2) no
C2 N1 Ru1 113.78(18) no
N1 C2 C3 122.0(3) no
N1 C2 C7 115.4(2) no
C3 C2 C7 122.6(3) no
C2 C3 C4 119.3(3) no
C5 C4 C3 118.4(3) no
C6 C5 C4 119.8(3) no
N1 C6 C5 122.1(3) no
O9 C7 O8 125.9(3) no
O9 C7 C2 119.0(3) no
O8 C7 C2 115.1(2) no
C7 O8 Ru1 115.56(18) no
C26 N21 C22 118.0(2) no
C26 N21 Ru1 126.21(19) no
C22 N21 Ru1 115.55(18) no
N21 C22 C23 121.9(3) no
N21 C22 C22' 114.6(2) no
C23 C22 C22' 123.5(3) no
C24 C23 C22 119.1(3) no
C23 C24 C25 119.2(3) no
C26 C25 C24 118.8(3) no
N21 C26 C25 122.9(3) no
C26' N21' C22' 117.9(2) no
C26' N21' Ru1 125.98(18) no
C22' N21' Ru1 114.82(18) no
N21' C22' C23' 122.0(3) no
N21' C22' C22 114.7(2) no
C23' C22' C22 123.3(2) no
C22' C23' C24' 119.4(3) no
C25' C24' C23' 118.6(3) no
C24' C25' C26' 119.4(3) no
N21' C26' C25' 122.7(3) no
C36 N31 C32 118.7(3) no
C36 N31 Ru1 126.3(2) no
C32 N31 Ru1 114.67(19) no
N31 C32 C33 121.0(3) no
N31 C32 C32' 114.6(2) no
C33 C32 C32' 124.4(3) no
C34 C33 C32 119.6(3) no
C35 C34 C33 119.3(3) no
C34 C35 C36 118.9(3) no
N31 C36 C35 122.3(3) no
C36' N31' C32' 118.9(2) no
C36' N31' Ru1 125.7(2) no
C32' N31' Ru1 115.3(2) no
N31' C32' C33' 120.8(3) no
N31' C32' C32 113.9(2) no
C33' C32' C32 125.2(3) no
C34' C33' C32' 119.5(3) no
C33' C34' C35' 119.6(3) no
C34' C35' C36' 118.8(3) no
N31' C36' C35' 122.2(3) no

loop_
_geom_bond_atom_site_label_1
_geom_bond_atom_site_label_2
_geom_bond_site_symmetry_2
_geom_bond_distance
_geom_bond_publ_flag
Ru1 N1 . 2.063(2) yes
Ru1 O8 . 2.100(2) yes
Ru1 N21 . 2.052(3) yes
Ru1 N21' . 2.070(2) yes
Ru1 N31 . 2.033(2) yes
Ru1 N31' . 2.038(2) yes
P1 F5 . 1.556(4) no
P1 F3 . 1.561(3) no
P1 F4 . 1.561(4) no
P1 F6 . 1.568(4) no
P1 F2 . 1.572(3) no
P1 F1 . 1.593(3) no
N1 C6 . 1.348(3) no
N1 C2 . 1.359(3) no
C2 C3 . 1.381(4) no
C2 C7 . 1.516(4) no
C3 C4 . 1.390(4) no
C4 C5 . 1.382(5) no
C5 C6 . 1.377(4) no
C7 O9 . 1.226(3) no
C7 O8 . 1.279(3) no
N21 C26 . 1.344(4) no
N21 C22 . 1.361(3) no
C22 C23 . 1.390(4) no
C22 C22' . 1.472(4) no
C23 C24 . 1.382(4) no
C24 C25 . 1.384(5) no
C25 C26 . 1.382(4) no
N21' C26' . 1.346(3) no
N21' C22' . 1.356(3) no
C22' C23' . 1.388(4) no
C23' C24' . 1.389(4) no
C24' C25' . 1.377(4) no
C25' C26' . 1.386(4) no
N31 C36 . 1.346(4) no
N31 C32 . 1.365(4) no
C32 C33 . 1.384(4) no
C32 C32' . 1.471(4) no
C33 C34 . 1.381(6) no
C34 C35 . 1.382(6) no
C35 C36 . 1.383(5) no
N31' C36' . 1.350(4) no
N31' C32' . 1.359(4) no
C32' C33' . 1.389(4) no
C33' C34' . 1.375(5) no
C34' C35' . 1.380(5) no
C35' C36' . 1.380(4) no
